data_7247330
loop_
_publ_author_name
'Zhong, Yun-Jing'
'Ouyang, Zhi-Jian'
'Kuang, Xiao-Man'
'Li, You-Hong'
'Chen, Wen-Bin'
'Yang, Meng'
'Dong, Wen'

_publ_section_title
;
 Solvent effect on the structures of three manganese complexes based on
 azotetrazole-3-hydroxy-2-naphthoic acid: synthesis, structures, and
 magnetic and fluorescent properties
;
_journal_issue 39
_journal_name_full CrystEngComm
_journal_page_first 5524
_journal_page_last 5532
_journal_paper_doi 10.1039/D3CE00678F
_journal_volume 25
_journal_year 2023
_chemical_formula_moiety 'C28 H28 Mn2 N12 O10'
_chemical_formula_sum 'C28 H28 Mn2 N12 O10'
_chemical_formula_weight 802.50
_space_group_crystal_system monoclinic
_space_group_IT_number 14
_space_group_name_Hall '-P 2ybc'
_space_group_name_H-M_alt 'P 1 21/c 1'
_atom_sites_solution_hydrogens mixed
_atom_sites_solution_primary iterative
_audit_creation_date 2022-07-05
_audit_creation_method
;
Olex2 1.5
(compiled 2022.04.07 svn.rca3783a0 for OlexSys, GUI svn.r6498)
;
_audit_update_record
;
2023-05-11 deposited with the CCDC.	2023-09-04 downloaded from the CCDC.
;
_cell_angle_alpha 90
_cell_angle_beta 98.472(3)
_cell_angle_gamma 90
_cell_formula_units_Z 2
_cell_length_a 10.7765(9)
_cell_length_b 13.3012(11)
_cell_length_c 11.2337(10)
_cell_measurement_reflns_used 9904
_cell_measurement_temperature 100(2)
_cell_measurement_theta_max 27.36
_cell_measurement_theta_min 2.39
_cell_volume 1592.7(2)
_computing_cell_refinement 'SAINT v8.37A (Bruker, 2015)'
_computing_data_reduction 'SAINT v8.37A (Bruker, 2015)'
_computing_molecular_graphics 'Olex2 1.5 (Dolomanov et al., 2009)'
_computing_publication_material 'Olex2 1.5 (Dolomanov et al., 2009)'
_computing_structure_refinement 'olex2.refine 1.5 (Bourhis et al., 2015)'
_computing_structure_solution 'olex2.solve 1.5 (Bourhis et al., 2015)'
_diffrn_ambient_temperature 100.0
_diffrn_measured_fraction_theta_full 0.999
_diffrn_measured_fraction_theta_max 0.993
_diffrn_measurement_device_type 'Bruker APEX-II CCD'
_diffrn_measurement_method '\f and \w scans'
_diffrn_radiation_type MoK\a
_diffrn_radiation_wavelength 0.71073
_diffrn_reflns_av_R_equivalents 0.0665
_diffrn_reflns_av_unetI/netI 0.0402
_diffrn_reflns_Laue_measured_fraction_full 0.999
_diffrn_reflns_Laue_measured_fraction_max 0.993
_diffrn_reflns_limit_h_max 13
_diffrn_reflns_limit_h_min -14
_diffrn_reflns_limit_k_max 17
_diffrn_reflns_limit_k_min -17
_diffrn_reflns_limit_l_max 14
_diffrn_reflns_limit_l_min -14
_diffrn_reflns_number 28648
_diffrn_reflns_point_group_measured_fraction_full 0.999
_diffrn_reflns_point_group_measured_fraction_max 0.993
_diffrn_reflns_theta_full 26.000
_diffrn_reflns_theta_max 27.596
_diffrn_reflns_theta_min 2.388
_diffrn_source_current 1.0
_diffrn_source_power 0.05
_diffrn_source_voltage 50.0
_diffrn_standards_number 0
_exptl_absorpt_coefficient_mu 0.871
_exptl_absorpt_correction_T_max 0.7456
_exptl_absorpt_correction_T_min 0.6087
_exptl_absorpt_correction_type none
_exptl_absorpt_process_details
'SADABS-2014/5 (Bruker,2014/5) was used for absorption correction. wR2(int) was 0.1290 before and 0.0677 after correction. The Ratio of minimum to maximum transmission is 0.8164. The \l/2 correction factor is Not present.'
_exptl_crystal_colour 'clear light red'
_exptl_crystal_colour_lustre clear
_exptl_crystal_colour_modifier light
_exptl_crystal_colour_primary red
_exptl_crystal_density_diffrn 1.673
_exptl_crystal_F_000 820
_exptl_crystal_size_max 0.197
_exptl_crystal_size_mid 0.154
_exptl_crystal_size_min 0.106
_refine_diff_density_max 0.731
_refine_diff_density_min -0.943
_refine_diff_density_rms 0.257
_refine_ls_extinction_method none
_refine_ls_goodness_of_fit_ref 1.026
_refine_ls_hydrogen_treatment mixed
_refine_ls_matrix_type full
_refine_ls_number_parameters 244
_refine_ls_number_reflns 3699
_refine_ls_number_restraints 6
_refine_ls_restrained_S_all 1.030
_refine_ls_R_factor_all 0.0560
_refine_ls_R_factor_gt 0.0368
_refine_ls_shift/su_max 0.002
_refine_ls_shift/su_mean 0.000
_refine_ls_structure_factor_coef Fsqd
_refine_ls_weighting_details 'w=1/[\s^2^(Fo^2^)+(0.1000P)^2^] where P=(Fo^2^+2Fc^2^)/3'
_refine_ls_weighting_scheme calc
_refine_ls_wR_factor_gt 0.1207
_refine_ls_wR_factor_ref 0.1359
_reflns_Friedel_coverage 0.000
_reflns_number_gt 2940
_reflns_number_total 3699
_reflns_threshold_expression 'I > 2\s(I)'
_cod_data_source_file d3ce00678f2.cif
_cod_data_source_block 1
_cod_depositor_comments 'Adding full bibliography for 7247329--7247331.cif.'
_cod_database_code 7247330
_shelx_shelxl_version_number 2014/7
_shelx_space_group_comment
;
The symmetry employed for this shelxl refinement is uniquely defined
by the following loop, which should always be used as a source of
symmetry information in preference to the above space-group names.
They are only intended as comments.
;
_shelx_estimated_absorpt_t_max 0.913
_shelx_estimated_absorpt_t_min 0.847
_olex2_refinement_description
;
1. Restrained distances
 O2-H2
 0.87 with sigma of 0.01
 O3-H3
 0.87 with sigma of 0.01
 C14-H2
 1.924206 with sigma of 0.02
 Mn1-H2
 2.690825 with sigma of 0.02
 C10-H3
 1.906059 with sigma of 0.02
 Mn1-H3
 2.70532 with sigma of 0.02
2.a Aromatic/amide H refined with riding coordinates:
 C3(H3A), C8(H8), C9(H9), C11(H11), C12(H12)
2.b Idealised Me refined as rotating group:
 C10(H10A,H10B,H10C), C14(H14A,H14B,H14C)
2.c Idealised tetrahedral OH refined as rotating group:
 O4(H4)
;
_olex2_submission_special_instructions 'No special instructions were received'

loop_
_space_group_symop_operation_xyz
'x, y, z'
'-x, y+1/2, -z+1/2'
'-x, -y, -z'
'x, -y-1/2, z-1/2'

loop_
_atom_site_label
_atom_site_type_symbol
_atom_site_fract_x
_atom_site_fract_y
_atom_site_fract_z
_atom_site_U_iso_or_equiv
_atom_site_adp_type
_atom_site_occupancy
_atom_site_site_symmetry_order
_atom_site_calc_flag
_atom_site_refinement_flags_posn
_atom_site_refinement_flags_adp
_atom_site_refinement_flags_occupancy
_atom_site_disorder_assembly
_atom_site_disorder_group
Mn1 Mn 0.61901(3) 0.45695(2) 0.14375(3) 0.01078(14) Uani 1 1 d D . . . .
O2 O 0.47184(17) 0.42692(14) 0.24037(17) 0.0241(4) Uani 1 1 d D . . . .
H2 H 0.474(2) 0.3670(10) 0.279(2) 0.036 Uiso 1 1 d D U . . .
O5 O 0.89878(17) 0.19295(14) 0.53672(17) 0.0279(4) Uani 1 1 d . . . . .
O4 O 0.81014(19) 0.20160(14) 0.34717(17) 0.0279(4) Uani 1 1 d . . . . .
H4 H 0.7737 0.2450 0.3001 0.042 Uiso 1 1 calc R U . . .
O3 O 0.78459(18) 0.48308(14) 0.06402(17) 0.0249(4) Uani 1 1 d D . . . .
H3 H 0.8412(19) 0.4344(15) 0.068(2) 0.037 Uiso 1 1 d D U . . .
O1 O 0.73430(16) 0.36741(13) 0.26139(16) 0.0213(4) Uani 1 1 d . . . . .
N5 N 0.5157(2) 0.75328(16) 0.1297(2) 0.0224(5) Uani 1 1 d . . . . .
N4 N 0.4437(2) 0.73325(16) 0.0236(2) 0.0230(5) Uani 1 1 d . . . . .
N2 N 0.6885(2) 0.56006(15) 0.27920(19) 0.0179(4) Uani 1 1 d . . . . .
N6 N 0.6561(2) 0.65418(16) 0.27182(19) 0.0198(5) Uani 1 1 d . . . . .
N1 N 0.54141(19) 0.59445(16) 0.08266(18) 0.0192(5) Uani 1 1 d . . . . .
N3 N 0.45998(19) 0.63800(15) -0.00335(18) 0.0195(5) Uani 1 1 d . . . . .
C1 C 0.5737(2) 0.66798(18) 0.1637(2) 0.0176(5) Uani 1 1 d . . . . .
C2 C 0.7776(2) 0.41288(19) 0.3620(2) 0.0180(5) Uani 1 1 d . . . . .
C3 C 0.8055(2) 0.6733(2) 0.5078(2) 0.0219(5) Uani 1 1 d . . . . .
H3A H 0.7633 0.7153 0.4464 0.026 Uiso 1 1 calc R U . . .
C4 C 0.8405(2) 0.35590(19) 0.4603(2) 0.0202(5) Uani 1 1 d . . . . .
C5 C 0.8793(2) 0.5085(2) 0.5807(2) 0.0196(5) Uani 1 1 d . . . . .
C6 C 0.8525(2) 0.2441(2) 0.4516(2) 0.0215(5) Uani 1 1 d . . . . .
C7 C 0.8144(2) 0.5691(2) 0.4873(2) 0.0194(5) Uani 1 1 d . . . . .
C8 C 0.8577(2) 0.7146(2) 0.6167(2) 0.0249(6) Uani 1 1 d . . . . .
H8 H 0.8507 0.7849 0.6291 0.030 Uiso 1 1 calc R U . . .
C9 C 0.9204(2) 0.6550(2) 0.7089(2) 0.0258(6) Uani 1 1 d . . . . .
H9 H 0.9549 0.6845 0.7835 0.031 Uiso 1 1 calc R U . . .
C10 C 0.7996(3) 0.5413(2) -0.0403(3) 0.0288(7) Uani 1 1 d D . . . .
H10A H 0.7978 0.4967 -0.1099 0.043 Uiso 1 1 calc R U . . .
H10B H 0.8800 0.5769 -0.0263 0.043 Uiso 1 1 calc R U . . .
H10C H 0.7311 0.5903 -0.0559 0.043 Uiso 1 1 calc R U . . .
C11 C 0.8889(2) 0.4028(2) 0.5644(2) 0.0208(5) Uani 1 1 d . . . . .
H11 H 0.9307 0.3635 0.6287 0.025 Uiso 1 1 calc R U . . .
C12 C 0.9321(3) 0.5532(2) 0.6908(2) 0.0239(6) Uani 1 1 d . . . . .
H12 H 0.9759 0.5127 0.7529 0.029 Uiso 1 1 calc R U . . .
C13 C 0.7618(2) 0.51944(19) 0.3773(2) 0.0182(5) Uani 1 1 d . . . . .
C14 C 0.4178(3) 0.4968(2) 0.3152(3) 0.0335(7) Uani 1 1 d D . . . .
H14A H 0.3861 0.5554 0.2674 0.050 Uiso 1 1 calc R U . . .
H14B H 0.4819 0.5183 0.3814 0.050 Uiso 1 1 calc R U . . .
H14C H 0.3485 0.4643 0.3480 0.050 Uiso 1 1 calc R U . . .

loop_
_atom_site_aniso_label
_atom_site_aniso_U_11
_atom_site_aniso_U_22
_atom_site_aniso_U_33
_atom_site_aniso_U_23
_atom_site_aniso_U_13
_atom_site_aniso_U_12
Mn1 0.0132(2) 0.0085(2) 0.0097(2) 0.00030(12) -0.00144(14) 0.00071(12)
O2 0.0256(10) 0.0199(9) 0.0270(10) 0.0042(8) 0.0049(8) 0.0002(8)
O5 0.0275(10) 0.0233(10) 0.0302(11) 0.0080(8) -0.0053(9) -0.0023(8)
O4 0.0349(11) 0.0206(10) 0.0255(10) 0.0019(8) -0.0043(8) 0.0019(8)
O3 0.0283(10) 0.0218(9) 0.0258(10) 0.0034(8) 0.0080(9) 0.0035(8)
O1 0.0240(9) 0.0189(9) 0.0197(9) -0.0017(7) -0.0013(7) 0.0006(7)
N5 0.0234(11) 0.0197(11) 0.0225(11) -0.0028(9) -0.0016(9) 0.0016(9)
N4 0.0255(11) 0.0177(11) 0.0239(11) -0.0039(9) -0.0025(9) 0.0020(9)
N2 0.0184(10) 0.0165(10) 0.0190(11) 0.0014(8) 0.0030(9) 0.0019(8)
N6 0.0233(11) 0.0159(10) 0.0196(11) 0.0000(8) 0.0010(9) -0.0006(8)
N1 0.0207(11) 0.0194(11) 0.0166(11) 0.0003(9) 0.0000(9) 0.0013(8)
N3 0.0218(11) 0.0160(11) 0.0191(11) 0.0004(8) -0.0021(9) 0.0020(8)
C1 0.0207(12) 0.0136(11) 0.0186(12) -0.0012(10) 0.0030(10) 0.0009(9)
C2 0.0153(11) 0.0204(13) 0.0187(12) 0.0001(10) 0.0037(10) -0.0014(10)
C3 0.0204(12) 0.0225(13) 0.0221(13) -0.0020(10) 0.0008(11) 0.0027(10)
C4 0.0171(12) 0.0217(13) 0.0215(13) 0.0036(10) 0.0018(10) -0.0009(10)
C5 0.0151(12) 0.0252(14) 0.0190(13) -0.0007(10) 0.0036(10) -0.0017(10)
C6 0.0175(12) 0.0245(13) 0.0217(13) 0.0036(11) 0.0008(10) -0.0026(10)
C7 0.0163(12) 0.0241(13) 0.0182(13) -0.0015(10) 0.0040(10) -0.0007(10)
C8 0.0237(13) 0.0260(14) 0.0253(14) -0.0052(11) 0.0041(11) 0.0011(11)
C9 0.0239(13) 0.0329(15) 0.0205(13) -0.0056(11) 0.0026(11) -0.0037(11)
C10 0.0334(16) 0.0257(15) 0.0289(15) 0.0042(11) 0.0094(13) -0.0010(11)
C11 0.0159(12) 0.0267(14) 0.0197(12) 0.0062(11) 0.0021(10) -0.0011(10)
C12 0.0197(13) 0.0321(15) 0.0194(13) 0.0022(11) 0.0012(11) -0.0015(11)
C13 0.0164(12) 0.0194(12) 0.0185(12) -0.0007(10) 0.0016(10) -0.0016(10)
C14 0.0326(16) 0.0323(16) 0.0387(17) 0.0012(14) 0.0158(14) 0.0027(13)

loop_
_atom_type_symbol
_atom_type_description
_atom_type_scat_dispersion_real
_atom_type_scat_dispersion_imag
_atom_type_scat_source
C C 0.0033 0.0016 'International Tables Vol C Tables 4.2.6.8 and 6.1.1.4'
H H 0.0000 0.0000 'International Tables Vol C Tables 4.2.6.8 and 6.1.1.4'
Mn Mn 0.3368 0.7283 'International Tables Vol C Tables 4.2.6.8 and 6.1.1.4'
N N 0.0061 0.0033 'International Tables Vol C Tables 4.2.6.8 and 6.1.1.4'
O O 0.0106 0.0060 'International Tables Vol C Tables 4.2.6.8 and 6.1.1.4'

loop_
_geom_angle_atom_site_label_1
_geom_angle_atom_site_label_2
_geom_angle_atom_site_label_3
_geom_angle
_geom_angle_site_symmetry_1
_geom_angle_site_symmetry_3
_geom_angle_publ_flag
O2 Mn1 O3 173.12(7) . . ?
O2 Mn1 N2 88.02(8) . . ?
O2 Mn1 N3 91.18(8) . 3_665 ?
O1 Mn1 O2 89.34(7) . . ?
O1 Mn1 O3 84.31(7) . . ?
O1 Mn1 N2 78.20(8) . . ?
O1 Mn1 N1 153.53(8) . . ?
O1 Mn1 N3 105.91(8) . 3_665 ?
N2 Mn1 O3 88.10(8) . . ?
N1 Mn1 O2 92.32(8) . . ?
N1 Mn1 O3 92.20(8) . . ?
N1 Mn1 N2 75.45(8) . . ?
N1 Mn1 N3 100.47(8) . 3_665 ?
N3 Mn1 O3 93.10(8) 3_665 . ?
N3 Mn1 N2 175.81(8) 3_665 . ?
Mn1 O2 H2 116.6(12) . . ?
C14 O2 Mn1 125.90(17) . . ?
C14 O2 H2 106.0(12) . . ?
C6 O4 H4 109.5 . . ?
Mn1 O3 H3 118.0(12) . . ?
C10 O3 Mn1 129.14(17) . . ?
C10 O3 H3 106.2(12) . . ?
C2 O1 Mn1 113.16(15) . . ?
C1 N5 N4 105.7(2) . . ?
N3 N4 N5 108.3(2) . . ?
N6 N2 Mn1 121.23(17) . . ?
N6 N2 C13 123.3(2) . . ?
C13 N2 Mn1 115.28(16) . . ?
N2 N6 C1 108.1(2) . . ?
N3 N1 Mn1 143.74(17) . . ?
N3 N1 C1 104.5(2) . . ?
C1 N1 Mn1 111.30(16) . . ?
N4 N3 Mn1 134.15(17) . 3_665 ?
N4 N3 N1 110.17(19) . . ?
N1 N3 Mn1 115.61(15) . 3_665 ?
N5 C1 N6 124.9(2) . . ?
N5 C1 N1 111.3(2) . . ?
N1 C1 N6 123.8(2) . . ?
O1 C2 C4 119.5(2) . . ?
O1 C2 C13 121.7(2) . . ?
C4 C2 C13 118.8(2) . . ?
C7 C3 H3A 119.8 . . ?
C8 C3 H3A 119.8 . . ?
C8 C3 C7 120.4(3) . . ?
C2 C4 C6 120.9(2) . . ?
C11 C4 C2 120.0(2) . . ?
C11 C4 C6 119.1(2) . . ?
C7 C5 C11 120.1(2) . . ?
C12 C5 C7 119.8(2) . . ?
C12 C5 C11 120.0(2) . . ?
O5 C6 O4 120.4(2) . . ?
O5 C6 C4 122.2(2) . . ?
O4 C6 C4 117.4(2) . . ?
C3 C7 C5 118.4(2) . . ?
C3 C7 C13 124.2(2) . . ?
C5 C7 C13 117.4(2) . . ?
C3 C8 H8 119.3 . . ?
C3 C8 C9 121.3(3) . . ?
C9 C8 H8 119.3 . . ?
C8 C9 H9 120.2 . . ?
C12 C9 C8 119.5(3) . . ?
C12 C9 H9 120.2 . . ?
O3 C10 H10A 109.5 . . ?
O3 C10 H10B 109.5 . . ?
O3 C10 H10C 109.5 . . ?
H10A C10 H10B 109.5 . . ?
H10A C10 H10C 109.5 . . ?
H10B C10 H10C 109.5 . . ?
C4 C11 C5 122.5(2) . . ?
C4 C11 H11 118.7 . . ?
C5 C11 H11 118.7 . . ?
C5 C12 H12 119.7 . . ?
C9 C12 C5 120.6(3) . . ?
C9 C12 H12 119.7 . . ?
N2 C13 C2 110.9(2) . . ?
N2 C13 C7 128.1(2) . . ?
C2 C13 C7 121.0(2) . . ?
O2 C14 H14A 109.5 . . ?
O2 C14 H14B 109.5 . . ?
O2 C14 H14C 109.5 . . ?
H14A C14 H14B 109.5 . . ?
H14A C14 H14C 109.5 . . ?
H14B C14 H14C 109.5 . . ?

loop_
_geom_bond_atom_site_label_1
_geom_bond_atom_site_label_2
_geom_bond_distance
_geom_bond_site_symmetry_2
_geom_bond_publ_flag
Mn1 O2 2.0881(17) . ?
Mn1 O3 2.1397(19) . ?
Mn1 O1 2.0554(18) . ?
Mn1 N2 2.103(2) . ?
Mn1 N1 2.085(2) . ?
Mn1 N3 2.100(2) 3_665 ?
O2 H2 0.904(9) . ?
O2 C14 1.433(3) . ?
O5 C6 1.219(3) . ?
O4 H4 0.8400 . ?
O4 C6 1.321(3) . ?
O3 H3 0.886(9) . ?
O3 C10 1.433(3) . ?
O1 C2 1.306(3) . ?
N5 N4 1.349(3) . ?
N5 C1 1.325(3) . ?
N4 N3 1.320(3) . ?
N2 N6 1.299(3) . ?
N2 C13 1.369(3) . ?
N6 C1 1.406(3) . ?
N1 N3 1.338(3) . ?
N1 C1 1.347(3) . ?
N3 Mn1 2.100(2) 3_665 ?
C2 C4 1.425(4) . ?
C2 C13 1.441(4) . ?
C3 H3A 0.9500 . ?
C3 C7 1.410(4) . ?
C3 C8 1.383(4) . ?
C4 C6 1.497(4) . ?
C4 C11 1.360(4) . ?
C5 C7 1.423(4) . ?
C5 C11 1.423(4) . ?
C5 C12 1.415(4) . ?
C7 C13 1.441(4) . ?
C8 H8 0.9500 . ?
C8 C9 1.396(4) . ?
C9 H9 0.9500 . ?
C9 C12 1.378(4) . ?
C10 H10A 0.9800 . ?
C10 H10B 0.9800 . ?
C10 H10C 0.9800 . ?
C11 H11 0.9500 . ?
C12 H12 0.9500 . ?
C14 H14A 0.9800 . ?
C14 H14B 0.9800 . ?
C14 H14C 0.9800 . ?

loop_
_geom_torsion_atom_site_label_1
_geom_torsion_atom_site_label_2
_geom_torsion_atom_site_label_3
_geom_torsion_atom_site_label_4
_geom_torsion
_geom_torsion_site_symmetry_1
_geom_torsion_site_symmetry_2
_geom_torsion_site_symmetry_3
_geom_torsion_site_symmetry_4
_geom_torsion_publ_flag
Mn1 O1 C2 C4 169.06(17) . . . . ?
Mn1 O1 C2 C13 -9.9(3) . . . . ?
Mn1 N2 N6 C1 -0.3(3) . . . . ?
Mn1 N2 C13 C2 2.0(2) . . . . ?
Mn1 N2 C13 C7 -174.9(2) . . . . ?
Mn1 N1 N3 Mn1 -6.2(3) . . . 3_665 ?
Mn1 N1 N3 N4 171.1(2) . . . . ?
Mn1 N1 C1 N5 -174.49(16) . . . . ?
Mn1 N1 C1 N6 3.9(3) . . . . ?
O1 C2 C4 C6 -2.7(3) . . . . ?
O1 C2 C4 C11 178.3(2) . . . . ?
O1 C2 C13 N2 5.3(3) . . . . ?
O1 C2 C13 C7 -177.6(2) . . . . ?
N5 N4 N3 Mn1 176.57(17) . . . 3_665 ?
N5 N4 N3 N1 -0.1(3) . . . . ?
N4 N5 C1 N6 -178.2(2) . . . . ?
N4 N5 C1 N1 0.2(3) . . . . ?
N2 N6 C1 N5 175.7(2) . . . . ?
N2 N6 C1 N1 -2.5(3) . . . . ?
N6 N2 C13 C2 177.5(2) . . . . ?
N6 N2 C13 C7 0.6(4) . . . . ?
N3 N1 C1 N5 -0.2(3) . . . . ?
N3 N1 C1 N6 178.2(2) . . . . ?
C1 N5 N4 N3 -0.1(3) . . . . ?
C1 N1 N3 Mn1 -177.15(15) . . . 3_665 ?
C1 N1 N3 N4 0.2(3) . . . . ?
C2 C4 C6 O5 -175.4(2) . . . . ?
C2 C4 C6 O4 4.4(3) . . . . ?
C2 C4 C11 C5 0.2(4) . . . . ?
C3 C7 C13 N2 -5.0(4) . . . . ?
C3 C7 C13 C2 178.4(2) . . . . ?
C3 C8 C9 C12 0.8(4) . . . . ?
C4 C2 C13 N2 -173.6(2) . . . . ?
C4 C2 C13 C7 3.5(3) . . . . ?
C5 C7 C13 N2 175.0(2) . . . . ?
C5 C7 C13 C2 -1.6(3) . . . . ?
C6 C4 C11 C5 -178.8(2) . . . . ?
C7 C3 C8 C9 0.1(4) . . . . ?
C7 C5 C11 C4 1.7(3) . . . . ?
C7 C5 C12 C9 0.4(4) . . . . ?
C8 C3 C7 C5 -0.7(4) . . . . ?
C8 C3 C7 C13 179.3(2) . . . . ?
C8 C9 C12 C5 -1.0(4) . . . . ?
C11 C4 C6 O5 3.6(4) . . . . ?
C11 C4 C6 O4 -176.6(2) . . . . ?
C11 C5 C7 C3 179.1(2) . . . . ?
C11 C5 C7 C13 -0.9(3) . . . . ?
C11 C5 C12 C9 -178.2(2) . . . . ?
C12 C5 C7 C3 0.4(3) . . . . ?
C12 C5 C7 C13 -179.6(2) . . . . ?
C12 C5 C11 C4 -179.7(2) . . . . ?
C13 N2 N6 C1 -175.6(2) . . . . ?
C13 C2 C4 C6 176.2(2) . . . . ?
C13 C2 C4 C11 -2.8(3) . . . . ?
